data_2009635
loop_
_publ_author_name
'Ravikumar, K.'

_publ_section_title
;
 Non-steroidal anti-inflammatory drugs. III. Structure of indoprofen:
 2-[4-(1-oxo-2-isoindolinyl)phenyl]propionic acid
;
_journal_issue 4
_journal_name_full 'Acta Crystallographica Section C'
_journal_page_first 589
_journal_page_last 592
_journal_paper_doi 10.1107/S0108270193007450
_journal_volume 50
_journal_year 1994
_chemical_formula_moiety 'C17 H15 N1 O3'
_chemical_formula_sum 'C17 H15 N O3'
_chemical_formula_weight 281.3
_space_group_IT_number 14
_space_group_name_Hall '-P 2yn'
_space_group_name_H-M_alt 'P 1 21/n 1'
_symmetry_cell_setting monoclinic
_symmetry_space_group_name_Hall '-P 2yn'
_symmetry_space_group_name_H-M 'P 1 21/n 1'
_atom_type_scat_source 'SHELXTL-Plus (Sheldrick, 1990)'
_cell_angle_alpha 90.
_cell_angle_beta 94.84(2)
_cell_angle_gamma 90.
_cell_formula_units_Z 4
_cell_length_a 6.0290(10)
_cell_length_b 7.7080(10)
_cell_length_c 30.468(5)
_cell_measurement_reflns_used 25
_cell_measurement_temperature 293
_cell_measurement_theta_max 22
_cell_measurement_theta_min 15
_cell_volume 1410.8(4)
_diffrn_measurement_device 'Siemens R3m/V'
_diffrn_measurement_method \w/2\q
_diffrn_radiation_type MoK\a
_diffrn_radiation_wavelength 0.71069
_diffrn_reflns_av_R_equivalents 0.036
_diffrn_reflns_limit_h_max 8
_diffrn_reflns_limit_h_min 0
_diffrn_reflns_limit_k_max 9
_diffrn_reflns_limit_k_min 0
_diffrn_reflns_limit_l_max 32
_diffrn_reflns_limit_l_min -32
_diffrn_reflns_number 2264
_diffrn_reflns_theta_max 22.5
_diffrn_standards_decay_% <=1
_diffrn_standards_interval_count 98
_diffrn_standards_number 2
_exptl_absorpt_coefficient_mu 0.085
_exptl_absorpt_correction_type none
_exptl_crystal_colour colourless
_exptl_crystal_density_diffrn 1.324
_exptl_crystal_density_meas 1.319(3)
_exptl_crystal_description plates
_exptl_crystal_size_max 0.25
_exptl_crystal_size_mid 0.21
_exptl_crystal_size_min 0.10
_refine_diff_density_max 0.14
_refine_diff_density_min -0.11
_refine_ls_goodness_of_fit_obs 1.08
_refine_ls_hydrogen_treatment noref
_refine_ls_number_parameters 190
_refine_ls_number_reflns 1040
_refine_ls_R_factor_obs 0.062
_refine_ls_shift/esd_max 0.001
_refine_ls_structure_factor_coef F
_refine_ls_weighting_details 'w = 1/[\s^2^(F) + 0.0023F^2^]'
_refine_ls_weighting_scheme calc
_refine_ls_wR_factor_obs 0.069
_reflns_number_observed 1040
_reflns_number_total 1869
_reflns_observed_criterion I>=3\s(I)
_cod_data_source_file mu1049.cif
_cod_data_source_block mu1049_structure_1_of_1
_cod_depositor_comments
;
The following automatic conversions were performed:

'_refine_ls_weighting_scheme' value '1/[\s^2^(F) + 0.0023F^2^]' was
changed to 'calc'. New tag '_refine_ls_weighting_details' was
created. The value of the new tag was set to 'w = 1/[\s^2^(F) +
0.0023F^2^]'.

Automatic conversion script
Id: cif_fix_values 3143 2015-03-26 13:38:13Z robertas 
;
_cod_original_sg_symbol_H-M 'P 21/n'
_cod_original_formula_sum 'C17 H15 N1 O3'
_cod_database_code 2009635

loop_
_space_group_symop_id
_space_group_symop_operation_xyz
1 x,y,z
2 -x+1/2,y+1/2,-z+1/2
3 -x,-y,-z
4 x+1/2,-y+1/2,z+1/2

loop_
_atom_site_label
_atom_site_fract_x
_atom_site_fract_y
_atom_site_fract_z
_atom_site_U_iso_or_equiv
O(1) .6641(7) .3804(6) .24970(10) .065(2)
O(2) .9836(5) .2972(6) .48650(10) .104(4)
O(3) 1.2316(7) .4831(6) .46760(10) .093(3)
N(1) 1.0178(7) .2530(7) .25370(10) .040(2)
C(1) .8196(9) .3119(9) .23210(10) .048(3)
C(2) .8287(9) .2752(9) .18480(10) .040(3)
C(3) .6715(9) .3079(9) .14990(10) .055(3)
C(4) .7162(9) .2541(9) .10830(10) .070(4)
C(5) .9129(9) .1681(9) .10230(10) .066(4)
C(6) 1.0762(9) .1361(9) .13690(10) .056(4)
C(7) 1.0255(9) .1909(9) .17850(10) .045(3)
C(8) 1.1611(9) .1691(9) .22250(10) .047(3)
C(9) 1.0719(9) .2407(9) .29960(10) .041(3)
C(10) 1.2809(10) .1738(9) .31590(10) .049(3)
C(11) 1.3371(9) .1606(9) .36070(10) .057(4)
C(12) 1.1974(9) .2138(9) .39190(10) .052(3)
C(13) .9898(9) .2814(9) .37470(10) .055(4)
C(14) .9298(9) .2962(9) .33040(10) .053(3)
C(15) 1.2704(9) .1950(9) .44120(10) .088(5)
C(16) 1.2382(10) .0293(10) .4579(2) .203(12)
C(17) 1.1476(9) .3330(9) .46750(10) .071(4)
H3O 1.1422(7) .5643(7) .47214(14) ?
H3A .5345(9) .3660(9) .15456(13) ?
H4A .6108(9) .2764(9) .08351(12) ?
H5A .9386(9) .1312(9) .07303(13) ?
H6A 1.2130(9) .0781(9) .13212(11) ?
H8A 1.1842(10) .0488(9) .22966(12) ?
H8B 1.3027(10) .2260(9) .22230(12) ?
H10A 1.3873(10) .1421(9) .29554(13) ?
H11A 1.4774(10) .1093(9) .37069(11) ?
H13A .8868(9) .3190(9) .39514(13) ?
H14A .7878(9) .3455(9) .32073(11) ?
H15A 1.4273(9) .2184(9) .44510(13) ?
H16A 1.3121(10) -.0549(10) .44106(17) ?
H16B 1.2993(10) .0257(10) .48801(17) ?
H16C 1.0820(10) .0034(10) .45646(17) ?

loop_
_geom_angle_atom_site_label_1
_geom_angle_atom_site_label_2
_geom_angle_atom_site_label_3
_geom_angle
_geom_angle_publ_flag
C(8) N(1) C(9) 120.4(4) yes
C(1) N(1) C(8) 111.2(4) yes
N(1) C(1) C(2) 107.4(5) yes
C(1) C(2) C(7) 109.2(4) yes
C(3) C(2) C(7) 121.3(4) yes
C(3) C(4) C(5) 120.0(4) yes
C(5) C(6) C(7) 115.9(5) yes
C(6) C(7) C(8) 128.8(5) yes
N(1) C(8) C(7) 102.6(4) yes
N(1) C(9) C(10) 119.9(4) yes
C(9) C(10) C(11) 120.7(5) yes
C(11) C(12) C(15) 120.2(5) yes
C(13) C(12) C(15) 124.5(5) yes
C(9) C(14) C(13) 120.8(5) yes
C(12) C(15) C(16) 113.9(5) yes
O(3) C(17) C(15) 114.8(5) yes
O(2) C(17) O(3) 123.2(5) yes
C(1) N(1) C(9) 127.5(4) yes
O(1) C(1) N(1) 126.0(4) yes
O(1) C(1) C(2) 126.6(5) yes
C(1) C(2) C(3) 129.4(5) yes
C(2) C(3) C(4) 118.3(5) yes
C(4) C(5) C(6) 122.7(4) yes
C(2) C(7) C(6) 121.7(4) yes
C(2) C(7) C(8) 109.5(4) yes
N(1) C(9) C(14) 123.0(4) yes
C(10) C(9) C(14) 117.1(4) yes
C(10) C(11) C(12) 122.9(4) yes
C(11) C(12) C(13) 115.3(4) yes
C(12) C(13) C(14) 123.1(5) yes
C(12) C(15) C(17) 109.2(4) yes
C(16) C(15) C(17) 110.6(4) yes
O(2) C(17) C(15) 122.0(7) yes

loop_
_geom_bond_atom_site_label_1
_geom_bond_atom_site_label_2
_geom_bond_distance
_geom_bond_publ_flag
O(1) C(1) 1.236(7) yes
O(3) C(17) 1.262(8) yes
N(1) C(8) 1.486(7) yes
C(1) C(2) 1.475(5) yes
C(2) C(7) 1.380(8) yes
C(4) C(5) 1.384(8) yes
C(6) C(7) 1.394(6) yes
C(9) C(10) 1.412(8) yes
C(10) C(11) 1.383(5) yes
C(12) C(13) 1.414(8) yes
C(13) C(14) 1.372(5) yes
C(15) C(17) 1.556(8) yes
O(2) C(17) 1.219(7) yes
N(1) C(1) 1.391(7) yes
N(1) C(9) 1.410(6) yes
C(2) C(3) 1.385(6) yes
C(3) C(4) 1.384(6) yes
C(5) C(6) 1.403(6) yes
C(7) C(8) 1.520(6) yes
C(9) C(14) 1.393(7) yes
C(11) C(12) 1.383(7) yes
C(12) C(15) 1.538(6) yes
C(15) C(16) 1.394(10) yes

loop_
_geom_torsion_atom_site_label_1
_geom_torsion_atom_site_label_2
_geom_torsion_atom_site_label_3
_geom_torsion_atom_site_label_4
_geom_torsion
_geom_torsion_publ_flag
C(8) N(1) C(9) C(10) 10.5(8) yes
C(8) N(1) C(9) C(14) -171.2(5) yes
C(11) C(12) C(15) C(16) -81.7(7) yes
C(11) C(12) C(13) C(14) -0.9(8) yes
C(13) C(12) C(15) C(17) -26.9(5) yes
C(12) C(15) C(17) O(2) 99.7(6) yes
C(16) C(15) C(17) O(3) 153.3(5) yes
C(1) N(1) C(9) C(10) 178.6(5) yes
C(1) N(1) C(9) C(14) -3.1(9) yes
C(11) C(12) C(15) C(17) 154.0(5) yes
C(13) C(12) C(15) C(16) 97.3(7) yes
C(12) C(15) C(17) O(3) -80.6(6) yes
C(16) C(15) C(17) O(2) -26.4(9) yes
